data_2223515
loop_
_publ_author_name
'Fu, Zhiyong'
'Su, Dongpo'
'Song, Desheng'

_publ_section_title Poly[di-\m~2~-chlorido(\m~2~-1,3-di-4-pyridylpropane-\k^2^<i>N</i>:<i>N</i>')lead(II)]
_journal_coeditor_code PB2006
_journal_issue 10
_journal_name_full 'Acta Crystallographica Section E'
_journal_page_first m1220
_journal_paper_doi 10.1107/S1600536809036150
_journal_volume 65
_journal_year 2009
_chemical_formula_iupac '[Pb Cl2 (C13 H14 N2)]'
_chemical_formula_moiety 'C13 H14 Cl2 N2 Pb'
_chemical_formula_sum 'C13 H14 Cl2 N2 Pb'
_chemical_formula_weight 476.35
_chemical_melting_point 533.15
_chemical_name_common Catena-(u2-(1,3-bis(4-pyridyl))propane)-bis(u2-chloro)-lead(II)
_chemical_name_systematic
;
\
<i>catena</i>-Poly[[\m~2~-<i>N</i>,<i>N</i>'-1,3-bis(4-pyridyl)propane]\
bis(\m~2~-chlorido)]lead(II)
;
_space_group_IT_number 11
_symmetry_cell_setting monoclinic
_symmetry_space_group_name_Hall '-P 2yb'
_symmetry_space_group_name_H-M 'P 1 21/m 1'
_atom_sites_solution_hydrogens geom
_atom_sites_solution_primary direct
_atom_sites_solution_secondary difmap
_audit_creation_method SHELXL97
_cell_angle_alpha 90.00
_cell_angle_beta 97.65(2)
_cell_angle_gamma 90.00
_cell_formula_units_Z 2
_cell_length_a 4.385(2)
_cell_length_b 15.455(3)
_cell_length_c 10.935(2)
_cell_measurement_reflns_used 1283
_cell_measurement_temperature 298(2)
_cell_measurement_theta_max 25.02
_cell_measurement_theta_min 2.64
_cell_volume 734.5(4)
_computing_cell_refinement
;
SMART (Bruker, 1996) and SAINT (Bruker, 1996)'
;
_computing_data_collection 'SMART (Bruker, 1996)'
_computing_data_reduction 'SHELXTL (Sheldrick, 2008)'
_computing_molecular_graphics 'SHELXTL (Sheldrick, 2008)'
_computing_publication_material 'SHELXTL (Sheldrick, 2008)'
_computing_structure_refinement 'SHELXL97 (Sheldrick, 2008)'
_computing_structure_solution 'SHELXS97 (Sheldrick, 2008)'
_diffrn_ambient_temperature 298(2)
_diffrn_measured_fraction_theta_full 0.954
_diffrn_measured_fraction_theta_max 0.954
_diffrn_measurement_device_type 'Bruker SMART CCD'
_diffrn_measurement_method \w
_diffrn_radiation_monochromator graphite
_diffrn_radiation_source 'fine-focus sealed tube'
_diffrn_radiation_type MoK\a
_diffrn_radiation_wavelength 0.71073
_diffrn_reflns_av_R_equivalents 0.0334
_diffrn_reflns_av_sigmaI/netI 0.0551
_diffrn_reflns_limit_h_max 5
_diffrn_reflns_limit_h_min -5
_diffrn_reflns_limit_k_max 18
_diffrn_reflns_limit_k_min -15
_diffrn_reflns_limit_l_max 12
_diffrn_reflns_limit_l_min -7
_diffrn_reflns_number 2401
_diffrn_reflns_theta_full 25.02
_diffrn_reflns_theta_max 25.02
_diffrn_reflns_theta_min 2.64
_diffrn_standards_interval_time 20s
_exptl_absorpt_coefficient_mu 11.840
_exptl_absorpt_correction_T_max 0.277
_exptl_absorpt_correction_T_min 0.139
_exptl_absorpt_correction_type multi-scan
_exptl_absorpt_process_details '(SADABS; Sheldrick, 1996)'
_exptl_crystal_colour yellow
_exptl_crystal_density_diffrn 2.155
_exptl_crystal_density_method 'not measured'
_exptl_crystal_description block
_exptl_crystal_F_000 444
_exptl_crystal_size_max 0.19
_exptl_crystal_size_mid 0.15
_exptl_crystal_size_min 0.11
_refine_diff_density_max 0.881
_refine_diff_density_min -1.159
_refine_ls_extinction_method none
_refine_ls_goodness_of_fit_ref 1.010
_refine_ls_hydrogen_treatment constr
_refine_ls_matrix_type full
_refine_ls_number_parameters 88
_refine_ls_number_reflns 1283
_refine_ls_number_restraints 0
_refine_ls_restrained_S_all 1.010
_refine_ls_R_factor_all 0.0424
_refine_ls_R_factor_gt 0.0329
_refine_ls_shift/su_max 0.000
_refine_ls_shift/su_mean 0.000
_refine_ls_structure_factor_coef Fsqd
_refine_ls_weighting_details 'calc w = 1/[\s^2^(Fo^2^)+(0.0359P)^2^] where P=(Fo^2^+2Fc^2^)/3'
_refine_ls_weighting_scheme calc
_refine_ls_wR_factor_gt 0.0730
_refine_ls_wR_factor_ref 0.0772
_reflns_number_gt 1109
_reflns_number_total 1283
_reflns_threshold_expression I>2\s(I)
_cod_data_source_file pb2006.cif
_cod_data_source_block I
_cod_depositor_comments
;
The following automatic conversions were performed:

'_chemical_melting_point' value '533.15K' was changed to '533.15' -
the value should be numeric and without a unit designator.

Automatic conversion script
Id: cif_fix_values 1646 2011-03-28 12:23:43Z adriana 

The following automatic conversions were performed:

'_chemical_melting_point' value '533.15K' was changed to '533.15' -
the value should be numeric and without a unit designator.

Automatic conversion script
Id: cif_fix_values 1715 2011-07-08 13:25:40Z adriana 
;
_cod_original_cell_volume 734.5(3)
_cod_original_sg_symbol_Hall -P2yb
_cod_original_sg_symbol_H-M P21/m
_cod_database_code 2223515

loop_
_symmetry_equiv_pos_as_xyz
'x, y, z'
'-x, y+1/2, -z'
'-x, -y, -z'
'x, -y-1/2, z'

loop_
_atom_site_type_symbol
_atom_site_label
_atom_site_fract_x
_atom_site_fract_y
_atom_site_fract_z
_atom_site_U_iso_or_equiv
_atom_site_adp_type
_atom_site_calc_flag
_atom_site_refinement_flags
_atom_site_occupancy
_atom_site_disorder_assembly
_atom_site_disorder_group
Pb Pb1 0.32077(9) 0.7500 0.28349(4) 0.03780(17) Uani d S 1 . .
Cl Cl2 0.7798(10) 0.7500 0.1052(3) 0.0748(10) Uani d S 1 . .
Cl Cl1 -0.1094(10) 0.7500 0.4619(3) 0.0719(10) Uani d S 1 . .
C C5 0.6217(18) 0.4150(5) 0.2292(8) 0.0431(19) Uani d . 1 . .
N N1 0.3822(16) 0.5787(4) 0.2702(7) 0.0482(17) Uani d . 1 . .
C C2 0.412(2) 0.4554(5) 0.1409(8) 0.049(2) Uani d . 1 . .
H H2A 0.3481 0.4278 0.0662 0.059 Uiso calc R 1 . .
C C3 0.574(2) 0.5401(5) 0.3555(8) 0.057(2) Uani d . 1 . .
H H3A 0.6288 0.5684 0.4303 0.068 Uiso calc R 1 . .
C C1 0.297(2) 0.5358(5) 0.1631(8) 0.049(2) Uani d . 1 . .
H H1A 0.1573 0.5616 0.1026 0.059 Uiso calc R 1 . .
C C6 0.770(2) 0.3312(5) 0.2033(9) 0.055(2) Uani d . 1 . .
H H6A 0.9711 0.3283 0.2527 0.066 Uiso calc R 1 . .
H H6B 0.8024 0.3302 0.1171 0.066 Uiso calc R 1 . .
C C31 0.698(2) 0.4595(5) 0.3397(9) 0.055(2) Uani d . 1 . .
H H3B 0.8335 0.4349 0.4030 0.066 Uiso calc R 1 . .
C C7 0.584(2) 0.2500 0.2302(11) 0.040(3) Uani d S 1 . .
H H7A 0.3863 0.2500 0.1783 0.048 Uiso calc SR 1 . .
H H7C 0.5474 0.2500 0.3159 0.048 Uiso calc SR 1 . .

loop_
_atom_site_aniso_label
_atom_site_aniso_U_11
_atom_site_aniso_U_22
_atom_site_aniso_U_33
_atom_site_aniso_U_12
_atom_site_aniso_U_13
_atom_site_aniso_U_23
Pb1 0.0342(2) 0.0274(2) 0.0527(3) 0.000 0.00873(17) 0.000
Cl2 0.095(3) 0.082(2) 0.047(2) 0.000 0.0061(17) 0.000
Cl1 0.102(3) 0.065(2) 0.048(2) 0.000 0.0045(18) 0.000
C5 0.043(5) 0.026(4) 0.066(6) -0.005(3) 0.027(4) 0.002(4)
N1 0.057(4) 0.027(3) 0.062(5) 0.006(3) 0.016(4) 0.006(3)
C2 0.062(5) 0.032(4) 0.052(5) -0.003(4) 0.008(4) -0.003(4)
C3 0.081(7) 0.032(4) 0.056(6) 0.002(4) 0.003(5) -0.001(4)
C1 0.053(5) 0.032(4) 0.059(6) -0.002(4) -0.002(4) 0.009(4)
C6 0.056(5) 0.032(4) 0.083(7) -0.002(4) 0.029(5) 0.004(4)
C31 0.060(6) 0.040(4) 0.066(6) -0.007(4) 0.005(5) 0.006(4)
C7 0.035(6) 0.023(5) 0.064(7) 0.000 0.012(5) 0.000

loop_
_atom_type_symbol
_atom_type_description
_atom_type_scat_dispersion_real
_atom_type_scat_dispersion_imag
_atom_type_scat_source
C C 0.0033 0.0016 'International Tables Vol C Tables 4.2.6.8 and 6.1.1.4'
H H 0.0000 0.0000 'International Tables Vol C Tables 4.2.6.8 and 6.1.1.4'
N N 0.0061 0.0033 'International Tables Vol C Tables 4.2.6.8 and 6.1.1.4'
Cl Cl 0.1484 0.1585 'International Tables Vol C Tables 4.2.6.8 and 6.1.1.4'
Pb Pb -3.3944 10.1111 'International Tables Vol C Tables 4.2.6.8 and 6.1.1.4'

loop_
_geom_angle_atom_site_label_1
_geom_angle_atom_site_label_2
_geom_angle_atom_site_label_3
_geom_angle_site_symmetry_1
_geom_angle_site_symmetry_3
_geom_angle
_geom_angle_publ_flag
N1 Pb1 N1 4_575 . 166.1(3) ?
N1 Pb1 Cl2 4_575 1_455 92.49(16) ?
N1 Pb1 Cl2 . 1_455 92.49(16) ?
N1 Pb1 Cl1 4_575 . 96.69(14) ?
N1 Pb1 Cl1 . . 96.69(14) ?
Cl2 Pb1 Cl1 1_455 . 84.43(17) ?
N1 Pb1 Cl1 4_575 1_655 87.32(16) ?
N1 Pb1 Cl1 . 1_655 87.32(16) ?
Cl2 Pb1 Cl1 1_455 1_655 178.36(9) ?
Cl1 Pb1 Cl1 . 1_655 97.21(17) ?
N1 Pb1 Cl2 4_575 . 83.26(14) ?
N1 Pb1 Cl2 . . 83.26(14) ?
Cl2 Pb1 Cl2 1_455 . 97.21(17) ?
Cl1 Pb1 Cl2 . . 178.36(11) ?
Cl1 Pb1 Cl2 1_655 . 81.15(17) ?
Pb1 Cl2 Pb1 1_655 . 97.21(17) ?
Pb1 Cl1 Pb1 . 1_455 97.21(17) ?
C31 C5 C2 . . 116.2(7) ?
C31 C5 C6 . . 122.2(8) ?
C2 C5 C6 . . 121.5(8) ?
C3 N1 C1 . . 117.9(7) ?
C3 N1 Pb1 . . 118.2(6) ?
C1 N1 Pb1 . . 121.0(5) ?
C1 C2 C5 . . 120.5(8) ?
C1 C2 H2A . . 119.8 ?
C5 C2 H2A . . 119.8 ?
N1 C3 C31 . . 123.2(8) ?
N1 C3 H3A . . 118.4 ?
C31 C3 H3A . . 118.4 ?
N1 C1 C2 . . 122.1(7) ?
N1 C1 H1A . . 119.0 ?
C2 C1 H1A . . 119.0 ?
C5 C6 C7 . . 114.3(7) ?
C5 C6 H6A . . 108.7 ?
C7 C6 H6A . . 108.7 ?
C5 C6 H6B . . 108.7 ?
C7 C6 H6B . . 108.7 ?
H6A C6 H6B . . 107.6 ?
C3 C31 C5 . . 120.1(8) ?
C3 C31 H3B . . 120.0 ?
C5 C31 H3B . . 120.0 ?
C6 C7 C6 . 4_565 108.3(9) ?
C6 C7 H7A . . 110.0 ?
C6 C7 H7A 4_565 . 110.0 ?
C6 C7 H7C . . 110.0 ?
C6 C7 H7C 4_565 . 110.0 ?
H7A C7 H7C . . 108.4 ?

loop_
_geom_bond_atom_site_label_1
_geom_bond_atom_site_label_2
_geom_bond_site_symmetry_2
_geom_bond_distance
_geom_bond_publ_flag
Pb1 N1 4_575 2.667(7) ?
Pb1 N1 . 2.667(7) ?
Pb1 Cl2 1_455 2.862(6) ?
Pb1 Cl1 . 2.887(5) ?
Pb1 Cl1 1_655 2.957(6) ?
Pb1 Cl2 . 2.982(6) ?
Cl2 Pb1 1_655 2.862(6) ?
Cl1 Pb1 1_455 2.957(6) ?
C5 C31 . 1.392(12) ?
C5 C2 . 1.390(12) ?
C5 C6 . 1.494(11) ?
N1 C3 . 1.313(11) ?
N1 C1 . 1.354(11) ?
C2 C1 . 1.374(10) ?
C2 H2A . 0.9300 ?
C3 C31 . 1.379(11) ?
C3 H3A . 0.9300 ?
C1 H1A . 0.9300 ?
C6 C7 . 1.548(10) ?
C6 H6A . 0.9700 ?
C6 H6B . 0.9700 ?
C31 H3B . 0.9300 ?
C7 C6 4_565 1.548(10) ?
C7 H7A . 0.9700 ?
C7 H7C . 0.9700 ?
